data_4021835
loop_
_publ_author_name
'Attila Paczal'
'Attila C. B\'enyei'
'Andr\'as Kotschy'

_publ_contact_author_address
;
Department of Chemistry
University of Debrecen
Laboratory for X-ray Diffraction
Debrecen H-4010
Hungary
;
_publ_contact_author_email abenyei@delfin.klte.hu
_publ_contact_author_fax 36(52)512915
_publ_contact_author_name 'Benyei, Attila Cs.'
_publ_contact_author_phone '36(52)512900 ext. 2486'
_publ_section_title
;
 Modular Synthesis of Heterocyclic Carbene Precursors
;
_journal_name_full 'Journal of Organic Chemistry'
_journal_page_first 5969
_journal_page_last 5979
_journal_paper_doi 10.1021/jo060594+
_journal_volume 71
_journal_year 2006
_chemical_formula_moiety 'C28 H39 N2 O, I'
_chemical_formula_sum 'C28 H39 I N2 O'
_chemical_formula_weight 546.51
_space_group_crystal_system triclinic
_space_group_IT_number 2
_space_group_name_Hall '-P 1'
_space_group_name_H-M_alt 'P -1'
_symmetry_space_group_name_Hall '-P 1'
_symmetry_space_group_name_H-M 'P -1'
_atom_sites_solution_hydrogens geom
_audit_conform_dict_location ftp://ftp.iucr.org/pub/cif_core.dic
_audit_conform_dict_name cif_core.dic
_audit_conform_dict_version 2.2
_audit_creation_date 2005-11-03
_audit_creation_method 'WinGX routine CIF_UPDATE'
_cell_angle_alpha 90.409(10)
_cell_angle_beta 90.473(10)
_cell_angle_gamma 111.535(10)
_cell_formula_units_Z 2
_cell_length_a 8.7553(10)
_cell_length_b 11.861(2)
_cell_length_c 14.220(2)
_cell_measurement_reflns_used 25
_cell_measurement_temperature 293(2)
_cell_measurement_theta_max 17.94
_cell_measurement_theta_min 9.98
_cell_volume 1373.5(4)
_computing_cell_refinement 'MACH3/PC (Enraf Nonius, 1996)'
_computing_data_collection 'MACH3/PC (Enraf Nonius, 1996)'
_computing_data_reduction 'XCAD4 (Harms & Wocadlo, 1995)'
_computing_molecular_graphics 'Ortep-3 for Windows (Farrugia, 1997)'
_computing_publication_material 'WinGX publication routines (Farrugia, 1999)'
_computing_structure_refinement 'SHELXL-97 (Sheldrick, 1997)'
_computing_structure_solution 'SIR92 (Giacovazzo et al, 1993)'
_diffrn_measured_fraction_theta_full 0.983
_diffrn_measured_fraction_theta_max 0.983
_diffrn_measurement_device '\k-geometry diffractometer'
_diffrn_measurement_device_type 'Enraf Nonius MACH3'
_diffrn_measurement_method 'non-profiled omega/2theta scans'
_diffrn_radiation_monochromator graphite
_diffrn_radiation_probe x-ray
_diffrn_radiation_type MoK\a
_diffrn_radiation_wavelength 0.71073
_diffrn_reflns_av_R_equivalents 0
_diffrn_reflns_av_unetI/netI 0.0147
_diffrn_reflns_limit_h_max 10
_diffrn_reflns_limit_h_min 0
_diffrn_reflns_limit_k_max 13
_diffrn_reflns_limit_k_min -14
_diffrn_reflns_limit_l_max 17
_diffrn_reflns_limit_l_min -17
_diffrn_reflns_number 5032
_diffrn_reflns_theta_full 25.48
_diffrn_reflns_theta_max 25.48
_diffrn_reflns_theta_min 2.32
_diffrn_source 'fine-focus sealed tube'
_diffrn_standards_decay_% 5
_diffrn_standards_interval_count 111
_diffrn_standards_interval_time 83
_diffrn_standards_number 3
_exptl_absorpt_coefficient_mu 1.186
_exptl_absorpt_correction_T_max 0.6697
_exptl_absorpt_correction_T_min 0.5365
_exptl_absorpt_correction_type psi-scan
_exptl_absorpt_process_details
;
North A.C.T., Phillips D.C. & Mathews F.S. (1968) Acta. Cryst. A24, 351
        Number of psi-scan sets used was   4
        Theta correction was applied.
        Averaged transmission function was used.
        Fourier smoothing - Window value   5
;
_exptl_crystal_colour colourless
_exptl_crystal_density_diffrn 1.321
_exptl_crystal_density_method 'not measured'
_exptl_crystal_description block
_exptl_crystal_F_000 564
_exptl_crystal_size_max 0.35
_exptl_crystal_size_mid 0.3
_exptl_crystal_size_min 0.26
_refine_diff_density_max 0.898
_refine_diff_density_min -1.064
_refine_ls_extinction_method none
_refine_ls_goodness_of_fit_ref 1.015
_refine_ls_hydrogen_treatment constr
_refine_ls_matrix_type full
_refine_ls_number_parameters 317
_refine_ls_number_reflns 5032
_refine_ls_number_restraints 1
_refine_ls_restrained_S_all 1.025
_refine_ls_R_factor_all 0.056
_refine_ls_R_factor_gt 0.0496
_refine_ls_shift/su_max 0.002
_refine_ls_shift/su_mean 0
_refine_ls_structure_factor_coef Fsqd
_refine_ls_weighting_details 'calc w=1/[\s^2^(Fo^2^)+(0.1025P)^2^+0.8298P] where P=(Fo^2^+2Fc^2^)/3'
_refine_ls_weighting_scheme calc
_refine_ls_wR_factor_gt 0.1366
_refine_ls_wR_factor_ref 0.1416
_reflns_number_gt 4479
_reflns_number_total 5032
_reflns_threshold_expression >2sigma(I)
_cod_data_source_file jo060594+si20060317_101228.cif
_cod_database_code 4021835

loop_
_space_group_symop_operation_xyz
'x, y, z'
'-x, -y, -z'

loop_
_atom_site_label
_atom_site_type_symbol
_atom_site_fract_x
_atom_site_fract_y
_atom_site_fract_z
_atom_site_U_iso_or_equiv
_atom_site_adp_type
_atom_site_occupancy
_atom_site_calc_flag
_atom_site_refinement_flags
_atom_site_disorder_group
_atom_site_disorder_assembly
C2 C 0.4700(4) -0.3208(3) 0.5392(2) 0.0436(7) Uani 1 d . . A
H2 H 0.5587 -0.3292 0.5085 0.052 Uiso 1 calc . . .
C4 C 0.183(3) -0.342(3) 0.545(2) 0.060(7) Uani 0.43(2) d P 1 A
H4A H 0.1736 -0.2704 0.5183 0.072 Uiso 0.43(2) calc PR 1 A
H4B H 0.0817 -0.4101 0.5328 0.072 Uiso 0.43(2) calc PR 1 A
C5 C 0.2086(13) -0.3255(18) 0.6439(11) 0.059(4) Uani 0.43(2) d P 1 A
H5A H 0.2094 -0.3995 0.6721 0.071 Uiso 0.43(2) calc PR 1 A
H5B H 0.12 -0.3063 0.6714 0.071 Uiso 0.43(2) calc PR 1 A
C6 C 0.371(2) -0.2228(16) 0.6632(13) 0.050(3) Uani 0.43(2) d P 1 A
H6A H 0.3731 -0.1484 0.6344 0.06 Uiso 0.43(2) calc PR 1 A
H6B H 0.3908 -0.209 0.7303 0.06 Uiso 0.43(2) calc PR 1 A
C4A C 0.178(3) -0.371(2) 0.5412(13) 0.048(4) Uani 0.57(2) d P 2 A
H4C H 0.1235 -0.4482 0.571 0.057 Uiso 0.57(2) calc PR 2 A
H4D H 0.1036 -0.3597 0.494 0.057 Uiso 0.57(2) calc PR 2 A
C5A C 0.2226(11) -0.2654(14) 0.6165(8) 0.059(3) Uani 0.57(2) d P 2 A
H5C H 0.2583 -0.1879 0.585 0.071 Uiso 0.57(2) calc PR 2 A
H5D H 0.1262 -0.2731 0.653 0.071 Uiso 0.57(2) calc PR 2 A
C6A C 0.3581(17) -0.2699(16) 0.6816(10) 0.060(3) Uani 0.57(2) d P 2 A
H6C H 0.3905 -0.2022 0.7256 0.072 Uiso 0.57(2) calc PR 2 A
H6D H 0.3214 -0.3447 0.7169 0.072 Uiso 0.57(2) calc PR 2 A
C11 C 0.6639(4) -0.2055(3) 0.6547(3) 0.0501(8) Uani 1 d . . A
C12 C 0.7625(5) -0.0978(4) 0.6130(3) 0.0581(9) Uani 1 d . . .
C13 C 0.9228(6) -0.0430(4) 0.6484(4) 0.0695(11) Uani 1 d . . .
H13 H 0.9925 0.0279 0.6208 0.083 Uiso 1 calc . . .
C14 C 0.9799(5) -0.0892(4) 0.7209(4) 0.0716(12) Uani 1 d . . .
C15 C 0.8773(6) -0.1949(4) 0.7620(3) 0.0664(11) Uani 1 d . . .
H15 H 0.9167 -0.226 0.8126 0.08 Uiso 1 calc . . .
C16 C 0.7169(5) -0.2566(4) 0.7301(3) 0.0554(8) Uani 1 d . . .
C17 C 0.7054(7) -0.0427(5) 0.5336(4) 0.0830(14) Uani 1 d . . .
H17A H 0.7918 0.0311 0.5157 0.125 Uiso 1 calc R . .
H17B H 0.6114 -0.0252 0.5525 0.125 Uiso 1 calc R . .
H17C H 0.6762 -0.0981 0.4811 0.125 Uiso 1 calc R . .
C18 C 1.1539(7) -0.0261(7) 0.7565(5) 0.108(2) Uani 1 d . . .
H18A H 1.1742 -0.0704 0.8083 0.162 Uiso 1 calc R . .
H18B H 1.1689 0.0546 0.777 0.162 Uiso 1 calc R . .
H18C H 1.2292 -0.0224 0.7068 0.162 Uiso 1 calc R . .
C19 C 0.6091(7) -0.3714(4) 0.7756(3) 0.0738(12) Uani 1 d . . .
H19A H 0.6687 -0.3913 0.8256 0.111 Uiso 1 calc R . .
H19B H 0.5758 -0.436 0.7297 0.111 Uiso 1 calc R . .
H19C H 0.5137 -0.3607 0.8004 0.111 Uiso 1 calc R . .
C21 C 0.3041(5) -0.4371(3) 0.4105(3) 0.0521(8) Uani 1 d . . A
H21A H 0.2292 -0.5195 0.4212 0.063 Uiso 1 calc R . .
H21B H 0.4091 -0.4404 0.3926 0.063 Uiso 1 calc R . .
C22 C 0.2383(5) -0.3842(3) 0.3308(3) 0.0534(8) Uani 1 d . . .
H22A H 0.1319 -0.3832 0.3482 0.064 Uiso 1 calc R . .
H22B H 0.2222 -0.4365 0.2759 0.064 Uiso 1 calc R . .
C23 C 0.3496(5) -0.2567(4) 0.3049(3) 0.0581(9) Uani 1 d . . .
H23A H 0.4541 -0.2585 0.2843 0.07 Uiso 1 calc R . .
H23B H 0.3702 -0.2053 0.3605 0.07 Uiso 1 calc R . .
C24 C 0.2790(5) -0.2011(4) 0.2277(3) 0.0583(9) Uani 1 d . . .
H24A H 0.2503 -0.2551 0.1734 0.07 Uiso 1 calc R . .
H24B H 0.1794 -0.1924 0.25 0.07 Uiso 1 calc R . .
C25 C 0.3986(6) -0.0796(4) 0.1990(3) 0.0643(10) Uani 1 d . . .
H25A H 0.4952 -0.0898 0.1735 0.077 Uiso 1 calc R . .
H25B H 0.4328 -0.028 0.2545 0.077 Uiso 1 calc R . .
C26 C 0.3313(6) -0.0166(4) 0.1271(3) 0.0667(10) Uani 1 d . . .
H26A H 0.2984 -0.0663 0.0706 0.08 Uiso 1 calc R . .
H26B H 0.2356 -0.0043 0.1518 0.08 Uiso 1 calc R . .
C31 C 0.4170(9) 0.1651(4) 0.0382(3) 0.0834(16) Uani 1 d . . .
C32 C 0.5496(10) 0.2695(4) 0.0151(3) 0.094(2) Uani 1 d . . .
C33 C 0.5138(15) 0.3429(6) -0.0569(5) 0.129(3) Uani 1 d . . .
H33 H 0.5974 0.4137 -0.0753 0.154 Uiso 1 calc . . .
C34 C 0.3618(19) 0.3122(10) -0.0989(6) 0.145(4) Uani 1 d . . .
H34 H 0.3447 0.36 -0.1464 0.174 Uiso 1 calc . . .
C35 C 0.2402(14) 0.2140(9) -0.0711(5) 0.128(3) Uani 1 d . . .
H35 H 0.1361 0.1952 -0.0975 0.154 Uiso 1 calc . . .
C36 C 0.2648(10) 0.1380(6) -0.0031(4) 0.103(2) Uani 1 d . . .
H36 H 0.1779 0.0687 0.0145 0.123 Uiso 1 calc . . .
C37 C 0.7047(11) 0.3005(6) 0.0623(4) 0.117(3) Uani 1 d . . .
H37 H 0.7385 0.2382 0.0808 0.141 Uiso 1 calc . . .
C38 C 0.8007(14) 0.4115(8) 0.0805(6) 0.181(6) Uani 1 d D . .
H38 H 0.7633 0.4659 0.0503 0.217 Uiso 1 calc . . .
C39 C 0.9337(14) 0.4686(12) 0.1286(7) 0.207(7) Uani 1 d D . .
H39A H 0.9605 0.5544 0.1236 0.311 Uiso 1 calc R . .
H39B H 1.0223 0.448 0.1044 0.311 Uiso 1 calc R . .
H39C H 0.9167 0.4456 0.1934 0.311 Uiso 1 calc R . .
N1 N 0.4973(4) -0.2635(3) 0.6206(2) 0.0523(7) Uani 1 d . . .
N3 N 0.3257(3) -0.3667(3) 0.49887(19) 0.0459(6) Uani 1 d . . .
O31 O 0.4518(5) 0.0946(3) 0.1058(2) 0.0792(9) Uani 1 d . . .
I1 I 0.80520(3) -0.32732(3) 0.37435(2) 0.06802(16) Uani 1 d . . .

loop_
_atom_site_aniso_label
_atom_site_aniso_U_11
_atom_site_aniso_U_22
_atom_site_aniso_U_33
_atom_site_aniso_U_23
_atom_site_aniso_U_13
_atom_site_aniso_U_12
C2 0.0407(16) 0.0460(16) 0.0447(16) 0.0010(13) 0.0065(13) 0.0163(13)
C4 0.028(6) 0.052(13) 0.097(13) -0.033(8) 0.006(5) 0.011(6)
C5 0.048(5) 0.063(8) 0.062(7) -0.011(6) 0.015(4) 0.016(5)
C6 0.043(6) 0.055(8) 0.052(7) -0.008(6) 0.008(5) 0.019(7)
C4A 0.044(6) 0.049(9) 0.051(6) -0.015(5) 0.000(3) 0.017(5)
C5A 0.044(4) 0.069(7) 0.071(5) -0.006(5) 0.009(3) 0.027(4)
C6A 0.049(4) 0.070(8) 0.054(6) -0.010(5) 0.013(4) 0.014(6)
C11 0.0389(16) 0.0590(19) 0.0520(18) -0.0108(15) -0.0006(14) 0.0176(15)
C12 0.048(2) 0.059(2) 0.068(2) -0.0030(17) 0.0035(17) 0.0198(17)
C13 0.051(2) 0.062(2) 0.089(3) -0.016(2) 0.002(2) 0.0134(18)
C14 0.050(2) 0.076(3) 0.091(3) -0.039(2) -0.016(2) 0.028(2)
C15 0.070(3) 0.084(3) 0.060(2) -0.021(2) -0.0164(19) 0.046(2)
C16 0.062(2) 0.059(2) 0.0492(18) -0.0109(15) 0.0011(16) 0.0275(18)
C17 0.077(3) 0.081(3) 0.089(3) 0.022(3) 0.005(3) 0.025(3)
C18 0.059(3) 0.119(5) 0.144(6) -0.059(4) -0.032(3) 0.032(3)
C19 0.094(3) 0.074(3) 0.061(2) 0.002(2) 0.012(2) 0.039(2)
C21 0.0512(19) 0.0509(18) 0.0532(19) -0.0118(15) -0.0016(15) 0.0177(15)
C22 0.0500(19) 0.0551(19) 0.0517(19) -0.0081(15) -0.0017(15) 0.0155(16)
C23 0.0504(19) 0.061(2) 0.057(2) -0.0016(16) -0.0039(16) 0.0132(16)
C24 0.054(2) 0.060(2) 0.058(2) -0.0006(16) 0.0006(16) 0.0167(17)
C25 0.065(2) 0.061(2) 0.057(2) -0.0008(17) -0.0019(18) 0.0122(19)
C26 0.078(3) 0.057(2) 0.062(2) 0.0015(17) 0.000(2) 0.020(2)
C31 0.147(5) 0.061(2) 0.048(2) -0.0046(18) 0.011(3) 0.045(3)
C32 0.172(6) 0.060(3) 0.048(2) -0.0003(19) 0.030(3) 0.039(3)
C33 0.248(11) 0.071(3) 0.070(4) 0.014(3) 0.054(5) 0.062(5)
C34 0.266(14) 0.132(7) 0.080(4) 0.005(5) 0.001(6) 0.124(9)
C35 0.213(10) 0.127(6) 0.086(4) 0.004(4) -0.011(5) 0.110(7)
C36 0.157(6) 0.096(4) 0.072(3) -0.008(3) -0.011(4) 0.066(4)
C37 0.171(7) 0.083(4) 0.059(3) 0.007(3) 0.039(4) 0.000(4)
C38 0.208(10) 0.130(6) 0.101(5) -0.034(5) 0.077(6) -0.062(7)
C39 0.177(10) 0.204(11) 0.116(6) -0.026(7) 0.057(6) -0.077(9)
N1 0.0379(14) 0.0688(19) 0.0489(15) -0.0123(13) 0.0027(12) 0.0183(13)
N3 0.0416(14) 0.0497(15) 0.0459(14) -0.0043(11) 0.0027(11) 0.0161(12)
O31 0.100(2) 0.0626(18) 0.0608(17) 0.0042(14) -0.0058(16) 0.0135(17)
I1 0.0562(2) 0.0740(2) 0.0800(2) 0.01121(14) 0.01830(14) 0.03059(15)

loop_
_atom_type_symbol
_atom_type_description
_atom_type_scat_dispersion_real
_atom_type_scat_dispersion_imag
_atom_type_scat_source
C C 0.0033 0.0016 'International Tables Vol C Tables 4.2.6.8 and 6.1.1.4'
H H 0 0 'International Tables Vol C Tables 4.2.6.8 and 6.1.1.4'
N N 0.0061 0.0033 'International Tables Vol C Tables 4.2.6.8 and 6.1.1.4'
O O 0.0106 0.006 'International Tables Vol C Tables 4.2.6.8 and 6.1.1.4'
I I -0.4742 1.8119 'International Tables Vol C Tables 4.2.6.8 and 6.1.1.4'

loop_
_geom_angle_atom_site_label_1
_geom_angle_atom_site_label_2
_geom_angle_atom_site_label_3
_geom_angle
N3 C2 N1 123.8(3)
N3 C2 H2 118.1
N1 C2 H2 118.1
C5 C4 N3 111.2(19)
C5 C4 H4A 109.4
N3 C4 H4A 109.4
C5 C4 H4B 109.4
N3 C4 H4B 109.4
H4A C4 H4B 108
C4 C5 C6 109(2)
C4 C5 H5A 109.8
C6 C5 H5A 109.8
C4 C5 H5B 109.8
C6 C5 H5B 109.8
H5A C5 H5B 108.3
N1 C6 C5 105.1(12)
N1 C6 H6A 110.7
C5 C6 H6A 110.7
N1 C6 H6B 110.7
C5 C6 H6B 110.7
H6A C6 H6B 108.8
N3 C4A C5A 107.8(14)
N3 C4A H4C 110.2
C5A C4A H4C 110.2
N3 C4A H4D 110.2
C5A C4A H4D 110.2
H4C C4A H4D 108.5
C6A C5A C4A 110.5(14)
C6A C5A H5C 109.5
C4A C5A H5C 109.5
C6A C5A H5D 109.5
C4A C5A H5D 109.5
H5C C5A H5D 108.1
N1 C6A C5A 106.3(11)
N1 C6A H6C 110.5
C5A C6A H6C 110.5
N1 C6A H6D 110.5
C5A C6A H6D 110.5
H6C C6A H6D 108.7
C16 C11 C12 122.9(4)
C16 C11 N1 118.8(4)
C12 C11 N1 118.2(4)
C11 C12 C13 116.9(4)
C11 C12 C17 122.9(4)
C13 C12 C17 120.3(4)
C14 C13 C12 122.4(5)
C14 C13 H13 118.8
C12 C13 H13 118.8
C13 C14 C15 119.2(4)
C13 C14 C18 120.2(6)
C15 C14 C18 120.6(5)
C14 C15 C16 122.2(4)
C14 C15 H15 118.9
C16 C15 H15 118.9
C11 C16 C15 116.5(4)
C11 C16 C19 122.6(4)
C15 C16 C19 121.0(4)
C12 C17 H17A 109.5
C12 C17 H17B 109.5
H17A C17 H17B 109.5
C12 C17 H17C 109.5
H17A C17 H17C 109.5
H17B C17 H17C 109.5
C14 C18 H18A 109.5
C14 C18 H18B 109.5
H18A C18 H18B 109.5
C14 C18 H18C 109.5
H18A C18 H18C 109.5
H18B C18 H18C 109.5
C16 C19 H19A 109.5
C16 C19 H19B 109.5
H19A C19 H19B 109.5
C16 C19 H19C 109.5
H19A C19 H19C 109.5
H19B C19 H19C 109.5
N3 C21 C22 112.9(3)
N3 C21 H21A 109
C22 C21 H21A 109
N3 C21 H21B 109
C22 C21 H21B 109
H21A C21 H21B 107.8
C21 C22 C23 113.8(3)
C21 C22 H22A 108.8
C23 C22 H22A 108.8
C21 C22 H22B 108.8
C23 C22 H22B 108.8
H22A C22 H22B 107.7
C22 C23 C24 113.7(3)
C22 C23 H23A 108.8
C24 C23 H23A 108.8
C22 C23 H23B 108.8
C24 C23 H23B 108.8
H23A C23 H23B 107.7
C25 C24 C23 111.8(3)
C25 C24 H24A 109.3
C23 C24 H24A 109.3
C25 C24 H24B 109.3
C23 C24 H24B 109.3
H24A C24 H24B 107.9
C24 C25 C26 114.1(4)
C24 C25 H25A 108.7
C26 C25 H25A 108.7
C24 C25 H25B 108.7
C26 C25 H25B 108.7
H25A C25 H25B 107.6
O31 C26 C25 109.2(4)
O31 C26 H26A 109.8
C25 C26 H26A 109.8
O31 C26 H26B 109.8
C25 C26 H26B 109.8
H26A C26 H26B 108.3
C36 C31 O31 124.0(5)
C36 C31 C32 121.5(6)
O31 C31 C32 114.5(6)
C31 C32 C37 121.1(5)
C31 C32 C33 114.5(7)
C37 C32 C33 124.3(7)
C34 C33 C32 122.9(8)
C34 C33 H33 118.6
C32 C33 H33 118.6
C35 C34 C33 119.3(8)
C35 C34 H34 120.4
C33 C34 H34 120.4
C34 C35 C36 121.4(10)
C34 C35 H35 119.3
C36 C35 H35 119.3
C31 C36 C35 120.4(8)
C31 C36 H36 119.8
C35 C36 H36 119.8
C38 C37 C32 123.2(10)
C38 C37 H37 118.4
C32 C37 H37 118.4
C39 C38 C37 138.5(14)
C39 C38 H38 110.8
C37 C38 H38 110.8
C38 C39 H39A 109.5
C38 C39 H39B 109.5
H39A C39 H39B 109.5
C38 C39 H39C 109.5
H39A C39 H39C 109.5
H39B C39 H39C 109.5
C2 N1 C11 119.4(3)
C2 N1 C6A 120.2(6)
C11 N1 C6A 120.0(6)
C2 N1 C6 120.8(7)
C11 N1 C6 116.8(7)
C6A N1 C6 23.0(5)
C2 N3 C4A 124.2(8)
C2 N3 C21 120.1(3)
C4A N3 C21 115.0(8)
C2 N3 C4 117.7(11)
C4A N3 C4 11.8(19)
C21 N3 C4 122.2(11)
C31 O31 C26 118.4(4)

loop_
_geom_bond_atom_site_label_1
_geom_bond_atom_site_label_2
_geom_bond_distance
C2 N3 1.304(4)
C2 N1 1.314(4)
C2 H2 0.93
C4 C5 1.42(3)
C4 N3 1.53(3)
C4 H4A 0.97
C4 H4B 0.97
C5 C6 1.52(2)
C5 H5A 0.97
C5 H5B 0.97
C6 N1 1.487(17)
C6 H6A 0.97
C6 H6B 0.97
C4A N3 1.42(2)
C4A C5A 1.57(3)
C4A H4C 0.97
C4A H4D 0.97
C5A C6A 1.51(2)
C5A H5C 0.97
C5A H5D 0.97
C6A N1 1.481(14)
C6A H6C 0.97
C6A H6D 0.97
C11 C16 1.392(6)
C11 C12 1.393(6)
C11 N1 1.443(4)
C12 C13 1.400(6)
C12 C17 1.481(7)
C13 C14 1.346(8)
C13 H13 0.93
C14 C15 1.383(7)
C14 C18 1.511(6)
C15 C16 1.395(6)
C15 H15 0.93
C16 C19 1.498(6)
C17 H17A 0.96
C17 H17B 0.96
C17 H17C 0.96
C18 H18A 0.96
C18 H18B 0.96
C18 H18C 0.96
C19 H19A 0.96
C19 H19B 0.96
C19 H19C 0.96
C21 N3 1.476(4)
C21 C22 1.509(5)
C21 H21A 0.97
C21 H21B 0.97
C22 C23 1.518(5)
C22 H22A 0.97
C22 H22B 0.97
C23 C24 1.523(6)
C23 H23A 0.97
C23 H23B 0.97
C24 C25 1.499(6)
C24 H24A 0.97
C24 H24B 0.97
C25 C26 1.508(6)
C25 H25A 0.97
C25 H25B 0.97
C26 O31 1.390(6)
C26 H26A 0.97
C26 H26B 0.97
C31 C36 1.376(10)
C31 O31 1.382(6)
C31 C32 1.395(8)
C32 C37 1.430(11)
C32 C33 1.453(10)
C33 C34 1.375(15)
C33 H33 0.93
C34 C35 1.323(15)
C34 H34 0.93
C35 C36 1.396(9)
C35 H35 0.93
C36 H36 0.93
C37 C38 1.298(10)
C37 H37 0.93
C38 C39 1.297(12)
C38 H38 0.93
C39 H39A 0.96
C39 H39B 0.96
C39 H39C 0.96
